data_7024461
loop_
_publ_author_name
'Martins, Gesley A. V.'
'Byrne, Peter J.'
'Allan, Phoebe'
'Teat, Simon J.'
'Slawin, Alexandra M. Z.'
'Li, Yang'
'Morris, Russell E.'

_publ_section_title
;
 The use of ionic liquids in the synthesis of zinc imidazolate frameworks.
;
_journal_issue 7
_journal_name_full 'Dalton transactions (Cambridge, England : 2003)'
_journal_page_first 1758
_journal_page_last 1762
_journal_paper_doi 10.1039/b917348j
_journal_volume 39
_journal_year 2010
_chemical_formula_moiety 'C27 H28 N18 Zn4'
_chemical_formula_sum 'C27 H28 N18 Zn4'
_chemical_formula_weight 866.15
_chemical_name_common 'Zn (ii) Imidazolate'
_chemical_name_systematic
;
Zn (II) Imidazolate
;
_space_group_IT_number 2
_symmetry_cell_setting triclinic
_symmetry_space_group_name_Hall '-P 1'
_symmetry_space_group_name_H-M 'P -1'
_atom_sites_solution_hydrogens geom
_atom_sites_solution_primary direct
_atom_sites_solution_secondary difmap
_audit_creation_method SHELXL-97
_cell_angle_alpha 98.97(1)
_cell_angle_beta 90.62(2)
_cell_angle_gamma 108.30(1)
_cell_formula_units_Z 2
_cell_length_a 9.816(4)
_cell_length_b 13.132(5)
_cell_length_c 14.900(7)
_cell_measurement_reflns_used 12374
_cell_measurement_temperature 125
_cell_measurement_theta_max 27.50
_cell_measurement_theta_min 3.10
_cell_volume 1797.6(13)
_computing_structure_refinement 'SHELXL-97 (Sheldrick, 1997)'
_diffrn_ambient_temperature 125
_diffrn_detector_area_resol_mean 28.5714
_diffrn_measured_fraction_theta_full 0.826
_diffrn_measured_fraction_theta_max 0.826
_diffrn_measurement_device_type Saturn724
_diffrn_measurement_method dtprofit.ref
_diffrn_radiation_monochromator graphite
_diffrn_radiation_source 'fine-focus sealed tube'
_diffrn_radiation_type MoK\a
_diffrn_radiation_wavelength 0.71073
_diffrn_reflns_av_R_equivalents 0.0769
_diffrn_reflns_av_sigmaI/netI 0.1419
_diffrn_reflns_limit_h_max 11
_diffrn_reflns_limit_h_min -7
_diffrn_reflns_limit_k_max 17
_diffrn_reflns_limit_k_min -16
_diffrn_reflns_limit_l_max 19
_diffrn_reflns_limit_l_min -19
_diffrn_reflns_number 12374
_diffrn_reflns_theta_full 27.48
_diffrn_reflns_theta_max 27.48
_diffrn_reflns_theta_min 3.14
_exptl_absorpt_coefficient_mu 2.684
_exptl_absorpt_correction_T_max 0.851
_exptl_absorpt_correction_T_min 0.824
_exptl_absorpt_correction_type multi-scan
_exptl_crystal_colour colorless
_exptl_crystal_density_diffrn 1.598
_exptl_crystal_density_method 'not measured'
_exptl_crystal_description cube
_exptl_crystal_F_000 870.0
_exptl_crystal_size_max 0.12
_exptl_crystal_size_mid 0.06
_exptl_crystal_size_min 0.06
_refine_diff_density_max 1.895
_refine_diff_density_min -1.432
_refine_diff_density_rms 0.195
_refine_ls_extinction_method none
_refine_ls_goodness_of_fit_ref 1.042
_refine_ls_hydrogen_treatment constr
_refine_ls_matrix_type full
_refine_ls_number_parameters 442
_refine_ls_number_reflns 6798
_refine_ls_number_restraints 0
_refine_ls_restrained_S_all 1.042
_refine_ls_R_factor_all 0.1772
_refine_ls_R_factor_gt 0.1028
_refine_ls_shift/su_max 0.000
_refine_ls_shift/su_mean 0.000
_refine_ls_structure_factor_coef Fsqd
_refine_ls_weighting_details 'calc w=1/[\s^2^(Fo^2^)+(0.1315P)^2^+15.5079P] where P=(Fo^2^+2Fc^2^)/3'
_refine_ls_weighting_scheme calc
_refine_ls_wR_factor_gt 0.2521
_refine_ls_wR_factor_ref 0.3057
_reflns_number_gt 3639
_reflns_number_total 6798
_reflns_threshold_expression >2sigma(I)
_cod_data_source_file b917348j.txt
_cod_data_source_block sample3
_cod_depositor_comments
;
The following automatic conversions were performed:

'_exptl_absorpt_correction_type' value 'Multi-scan' changed to
'multi-scan' according to
/home/saulius/struct/CIF-dictionaries/cif_core.dic dictionary named
'cif_core.dic' version 2.4.2 from 2011-04-26.

Automatic conversion script
Id: cif_fix_values 1891 2012-01-12 08:04:46Z andrius 
;
_cod_original_sg_symbol_H-M P-1
_cod_database_code 7024461

loop_
_symmetry_equiv_pos_as_xyz
'x, y, z'
'-x, -y, -z'

loop_
_atom_site_label
_atom_site_type_symbol
_atom_site_fract_x
_atom_site_fract_y
_atom_site_fract_z
_atom_site_U_iso_or_equiv
_atom_site_adp_type
_atom_site_occupancy
_atom_site_symmetry_multiplicity
_atom_site_calc_flag
_atom_site_refinement_flags
N12 N 0.3083(11) 0.6393(8) 0.4867(7) 0.043(3) Uani 1 1 d .
N8 N 0.3614(11) 0.6098(8) 0.9008(7) 0.041(3) Uani 1 1 d .
C5 C 0.2685(13) 0.6564(11) 0.9413(8) 0.042(3) Uani 1 1 d .
H5 H 0.1785 0.6170 0.9577 0.050 Uiso 1 1 calc R
N9 N 0.1736(10) 0.4192(8) 0.7442(7) 0.039(2) Uani 1 1 d .
N11 N 0.1570(11) 0.4022(8) 0.3687(7) 0.041(2) Uani 1 1 d .
N10 N 0.0225(10) 0.5917(8) 0.3415(7) 0.036(2) Uani 1 1 d .
C7 C 0.4332(15) 0.7199(11) 0.4944(9) 0.048(3) Uani 1 1 d .
H7 H 0.4777 0.7498 0.4455 0.057 Uiso 1 1 calc R
C3 C 0.0613(14) 0.2941(10) 0.9221(8) 0.041(3) Uani 1 1 d .
H3 H 0.0202 0.2717 0.8628 0.050 Uiso 1 1 calc R
C1 C 0.0535(14) 0.4471(11) 0.7370(8) 0.045(3) Uani 1 1 d .
H1 H 0.0261 0.4906 0.7840 0.054 Uiso 1 1 calc R
C4 C 0.2071(13) 0.3803(11) 1.0346(9) 0.044(3) Uani 1 1 d .
H4 H 0.2850 0.4289 1.0711 0.053 Uiso 1 1 calc R
N16 N 0.4878(12) 0.7531(8) 0.5822(7) 0.046(3) Uani 1 1 d .
C2 C 0.1695(13) 0.3541(10) 0.6613(9) 0.043(3) Uani 1 1 d .
H2 H 0.2368 0.3197 0.6436 0.052 Uiso 1 1 calc R
C9 C -0.0520(16) 0.6515(11) 0.3900(10) 0.055(4) Uani 1 1 d .
H9 H -0.0261 0.6899 0.4489 0.067 Uiso 1 1 calc R
C8 C 0.2506(14) 0.3521(10) 0.3918(9) 0.047(3) Uani 1 1 d .
H8 H 0.3420 0.3893 0.4192 0.056 Uiso 1 1 calc R
C12 C 0.3469(14) 0.6643(11) 0.2089(9) 0.049(3) Uani 1 1 d .
H12 H 0.2862 0.7050 0.2027 0.058 Uiso 1 1 calc R
C13 C 0.4457(12) 0.5538(10) 0.2536(8) 0.040(3) Uani 1 1 d .
H13 H 0.4652 0.5042 0.2859 0.048 Uiso 1 1 calc R
C11 C 0.4605(14) 0.6618(11) 0.1577(10) 0.048(3) Uani 1 1 d .
H11 H 0.4913 0.7023 0.1115 0.057 Uiso 1 1 calc R
C16 C 0.5629(14) 0.9920(11) 0.7539(9) 0.046(3) Uani 1 1 d .
H16 H 0.4824 0.9777 0.7146 0.056 Uiso 1 1 calc R
C14 C 0.7644(15) 0.9955(11) 0.8130(9) 0.051(4) Uani 1 1 d .
H14 H 0.8508 0.9821 0.8215 0.061 Uiso 1 1 calc R
C10 C 0.0953(14) 0.3061(10) 1.0628(8) 0.044(3) Uani 1 1 d .
H10 H 0.0856 0.2945 1.1227 0.053 Uiso 1 1 calc R
C15 C 0.5904(15) 1.0571(12) 0.8346(9) 0.053(4) Uani 1 1 d .
H15 H 0.5303 1.0941 0.8610 0.063 Uiso 1 1 calc R
N15 N 0.8029(11) 1.0469(9) 1.0828(7) 0.046(3) Uani 1 1 d .
C19 C 0.2834(14) 0.6198(11) 0.5751(9) 0.052(4) Uani 1 1 d .
H19 H 0.2055 0.5662 0.5920 0.063 Uiso 1 1 calc R
C18 C 0.3889(14) 0.6901(11) 0.6318(9) 0.048(3) Uani 1 1 d .
H18 H 0.3944 0.6954 0.6948 0.057 Uiso 1 1 calc R
C21 C 0.0414(15) 0.3204(11) 0.3321(10) 0.052(4) Uani 1 1 d .
H21 H -0.0431 0.3282 0.3102 0.062 Uiso 1 1 calc R
C24 C 0.4778(13) 0.6945(10) 0.8899(9) 0.042(3) Uani 1 1 d .
H24 H 0.5615 0.6888 0.8641 0.051 Uiso 1 1 calc R
C26 C 0.7354(18) 1.0569(13) 0.5380(11) 0.066(4) Uani 1 1 d .
H26 H 0.7207 1.0984 0.5913 0.080 Uiso 1 1 calc R
C25 C 0.769(2) 0.9298(12) 0.4467(12) 0.074(5) Uani 1 1 d .
H25 H 0.7803 0.8636 0.4223 0.089 Uiso 1 1 calc R
C28 C 0.2134(15) 0.9285(12) 0.8262(10) 0.052(4) Uani 1 1 d .
H28 H 0.2266 0.8639 0.7989 0.062 Uiso 1 1 calc R
C29 C 0.8128(17) 0.9450(12) 1.0768(12) 0.060(4) Uani 1 1 d .
H29 H 0.8229 0.9023 1.0229 0.072 Uiso 1 1 calc R
N32 N 0.3182(11) 0.7638(8) 0.9554(7) 0.042(3) Uani 1 1 d .
N30 N 0.8014(11) 0.7551(8) 0.6286(7) 0.043(3) Uani 1 1 d .
N33 N 0.2085(12) 1.0069(10) 0.7812(8) 0.053(3) Uani 1 1 d .
N34 N 0.7737(14) 1.0058(9) 0.3975(8) 0.058(3) Uani 1 1 d .
C30 C 0.0646(14) 0.2267(13) 0.3316(11) 0.059(4) Uani 1 1 d .
H30 H 0.0000 0.1587 0.3078 0.071 Uiso 1 1 calc R
C31 C 0.4528(13) 0.7904(11) 0.9231(10) 0.049(3) Uani 1 1 d .
H31 H 0.5156 0.8603 0.9234 0.059 Uiso 1 1 calc R
C33 C 0.8061(17) 0.9144(13) 1.1580(12) 0.061(4) Uani 1 1 d .
H33 H 0.8110 0.8481 1.1697 0.074 Uiso 1 1 calc R
C34 C 0.7489(18) 1.0882(13) 0.4589(10) 0.066(4) Uani 1 1 d .
H34 H 0.7430 1.1538 0.4458 0.079 Uiso 1 1 calc R
Zn1 Zn 0.20227(15) 0.56037(12) 0.37048(10) 0.0391(4) Uani 1 1 d .
Zn2 Zn 0.80310(15) 1.14228(11) 0.99507(10) 0.0405(4) Uani 1 1 d .
Zn3 Zn 0.30746(15) 0.45209(11) 0.85448(10) 0.0388(4) Uani 1 1 d .
Zn4 Zn 0.68592(17) 0.85562(12) 0.62369(11) 0.0453(5) Uani 1 1 d .
N4 N 0.3379(11) 0.5962(8) 0.2710(7) 0.042(3) Uani 1 1 d .
N3 N 0.5217(11) 0.5913(9) 0.1843(7) 0.041(2) Uani 1 1 d .
N1 N -0.0019(11) 0.2499(8) 0.9925(7) 0.041(3) Uani 1 1 d .
N2 N 0.1861(11) 0.3716(8) 0.9429(7) 0.040(2) Uani 1 1 d .
N6 N 0.7216(11) 1.0615(8) 0.8734(7) 0.044(3) Uani 1 1 d .
N5 N 0.7459(13) 0.9543(10) 0.5321(8) 0.053(3) Uani 1 1 d .
N7 N 0.6762(11) 0.9489(8) 0.7383(7) 0.043(3) Uani 1 1 d .

loop_
_atom_site_aniso_label
_atom_site_aniso_U_11
_atom_site_aniso_U_22
_atom_site_aniso_U_33
_atom_site_aniso_U_23
_atom_site_aniso_U_13
_atom_site_aniso_U_12
N12 0.032(6) 0.050(6) 0.038(6) -0.005(5) -0.011(5) 0.007(5)
N8 0.032(6) 0.044(6) 0.043(6) 0.003(5) 0.008(5) 0.009(5)
C5 0.027(6) 0.060(9) 0.035(7) 0.007(6) 0.003(5) 0.011(6)
N9 0.032(6) 0.054(6) 0.031(6) 0.002(5) -0.005(4) 0.014(5)
N11 0.037(6) 0.048(6) 0.039(6) 0.011(5) 0.005(5) 0.015(5)
N10 0.026(5) 0.046(6) 0.035(6) 0.007(5) 0.006(4) 0.010(4)
C7 0.051(8) 0.059(8) 0.031(7) -0.001(6) -0.018(6) 0.020(7)
C3 0.056(9) 0.041(7) 0.025(6) -0.007(6) -0.003(6) 0.019(6)
C1 0.047(8) 0.065(9) 0.030(7) 0.009(6) 0.004(6) 0.026(7)
C4 0.023(6) 0.066(8) 0.041(8) 0.015(7) -0.008(6) 0.010(6)
N16 0.045(7) 0.049(6) 0.044(7) 0.013(5) -0.004(5) 0.015(5)
C2 0.029(7) 0.057(8) 0.044(8) 0.001(6) 0.000(6) 0.019(6)
C9 0.056(9) 0.062(9) 0.047(9) -0.008(7) -0.014(7) 0.025(7)
C8 0.032(7) 0.044(8) 0.059(9) 0.012(7) 0.005(6) 0.003(6)
C12 0.047(8) 0.069(9) 0.056(9) 0.038(7) 0.019(7) 0.041(7)
C13 0.025(6) 0.065(8) 0.034(7) 0.009(6) -0.004(5) 0.021(6)
C11 0.045(8) 0.064(8) 0.057(9) 0.041(7) 0.018(7) 0.034(7)
C16 0.032(7) 0.066(9) 0.045(8) 0.008(7) 0.004(6) 0.020(6)
C14 0.051(9) 0.053(8) 0.045(8) -0.010(7) -0.014(7) 0.022(7)
C10 0.050(8) 0.059(8) 0.024(7) 0.015(6) 0.004(6) 0.015(7)
C15 0.045(8) 0.076(10) 0.041(8) 0.003(7) -0.002(7) 0.029(7)
N15 0.039(6) 0.059(7) 0.042(7) 0.003(5) 0.006(5) 0.019(5)
C19 0.038(8) 0.067(9) 0.040(8) 0.018(7) 0.019(6) -0.003(7)
C18 0.041(8) 0.060(8) 0.038(8) 0.007(7) -0.005(6) 0.010(6)
C21 0.042(8) 0.051(8) 0.064(10) 0.014(7) 0.005(7) 0.015(7)
C24 0.024(6) 0.052(8) 0.050(8) 0.002(6) 0.005(6) 0.015(6)
C26 0.081(12) 0.063(10) 0.047(10) -0.008(8) 0.012(8) 0.020(8)
C25 0.108(15) 0.039(8) 0.063(11) 0.014(8) 0.003(10) 0.006(8)
C28 0.046(8) 0.060(9) 0.042(8) 0.000(7) 0.000(6) 0.012(7)
C29 0.063(10) 0.063(9) 0.065(11) 0.009(8) 0.006(8) 0.037(8)
N32 0.031(6) 0.049(6) 0.044(6) 0.004(5) 0.001(5) 0.014(5)
N30 0.040(6) 0.045(6) 0.049(7) 0.013(5) 0.002(5) 0.019(5)
N33 0.050(7) 0.060(7) 0.055(8) 0.031(6) 0.013(6) 0.018(6)
N34 0.071(9) 0.049(7) 0.052(8) 0.011(6) 0.010(6) 0.018(6)
C30 0.028(7) 0.074(10) 0.070(11) 0.013(8) -0.011(7) 0.007(7)
C31 0.030(7) 0.057(8) 0.060(9) 0.014(7) 0.017(6) 0.010(6)
C33 0.061(10) 0.060(9) 0.067(11) 0.016(9) 0.010(8) 0.022(8)
C34 0.089(13) 0.067(10) 0.051(10) 0.016(8) 0.031(9) 0.035(9)
Zn1 0.0292(8) 0.0528(9) 0.0368(8) 0.0068(7) 0.0022(6) 0.0156(6)
Zn2 0.0337(8) 0.0468(9) 0.0399(9) 0.0050(7) 0.0045(6) 0.0125(6)
Zn3 0.0289(8) 0.0506(9) 0.0396(9) 0.0088(7) 0.0024(6) 0.0157(6)
Zn4 0.0437(9) 0.0518(9) 0.0409(9) 0.0063(7) -0.0015(7) 0.0166(7)
N4 0.035(6) 0.040(6) 0.050(7) 0.002(5) 0.010(5) 0.014(5)
N3 0.035(6) 0.060(7) 0.035(6) 0.019(5) 0.008(5) 0.019(5)
N1 0.043(6) 0.036(5) 0.043(6) -0.001(5) 0.003(5) 0.016(5)
N2 0.032(6) 0.047(6) 0.041(6) 0.003(5) -0.001(5) 0.013(5)
N6 0.040(6) 0.046(6) 0.042(6) -0.001(5) -0.002(5) 0.012(5)
N5 0.056(8) 0.061(8) 0.046(7) 0.007(6) 0.009(6) 0.023(6)
N7 0.036(6) 0.053(6) 0.042(6) 0.007(5) 0.001(5) 0.018(5)

loop_
_atom_type_symbol
_atom_type_description
_atom_type_scat_dispersion_real
_atom_type_scat_dispersion_imag
_atom_type_scat_source
C C 0.0033 0.0016 'International Tables Vol C Tables 4.2.6.8 and 6.1.1.4'
H H 0.0000 0.0000 'International Tables Vol C Tables 4.2.6.8 and 6.1.1.4'
N N 0.0061 0.0033 'International Tables Vol C Tables 4.2.6.8 and 6.1.1.4'
Zn Zn 0.2839 1.4301 'International Tables Vol C Tables 4.2.6.8 and 6.1.1.4'

loop_
_geom_angle_atom_site_label_1
_geom_angle_atom_site_label_2
_geom_angle_atom_site_label_3
_geom_angle
_geom_angle_site_symmetry_1
_geom_angle_site_symmetry_3
C7 N12 C19 104.6(10) . .
C7 N12 Zn1 124.8(9) . .
C19 N12 Zn1 130.3(9) . .
C5 N8 C24 104.5(10) . .
C5 N8 Zn3 122.6(8) . .
C24 N8 Zn3 132.1(9) . .
N32 C5 N8 113.2(11) . .
C1 N9 C2 102.5(10) . .
C1 N9 Zn3 127.1(8) . .
C2 N9 Zn3 130.0(8) . .
C21 N11 C8 104.0(10) . .
C21 N11 Zn1 129.4(9) . .
C8 N11 Zn1 125.7(8) . .
C1 N10 C9 104.0(11) 2_566 .
C1 N10 Zn1 123.3(8) 2_566 .
C9 N10 Zn1 132.8(9) . .
N12 C7 N16 112.1(12) . .
N2 C3 N1 115.2(11) . .
N10 C1 N9 115.3(11) 2_566 .
C10 C4 N2 107.7(11) . .
C7 N16 C18 105.1(11) . .
C7 N16 Zn4 125.7(9) . .
C18 N16 Zn4 128.4(9) . .
C9 C2 N9 109.1(11) 2_566 .
C2 C9 N10 109.1(12) 2_566 .
N30 C8 N11 113.1(11) 2_666 .
C11 C12 N4 108.0(11) . .
N3 C13 N4 112.4(11) . .
N3 C11 C12 109.6(11) . .
C15 C16 N7 108.4(12) . .
N6 C14 N7 116.0(12) . .
C4 C10 N1 111.3(11) . .
C16 C15 N6 110.1(12) . .
C29 N15 C28 101.2(12) . 2_677
C29 N15 Zn2 134.3(10) . .
C28 N15 Zn2 124.5(10) 2_677 .
C18 C19 N12 109.2(11) . .
C19 C18 N16 108.9(12) . .
C30 C21 N11 110.0(13) . .
N8 C24 C31 109.2(11) . .
C34 C26 N5 110.8(13) . .
N5 C25 N34 114.9(15) . .
N33 C28 N15 112.6(13) . 2_677
C33 C29 N15 111.1(14) . .
C5 N32 C31 105.7(10) . .
C5 N32 Zn2 122.6(8) . 2_677
C31 N32 Zn2 131.4(9) . 2_677
C8 N30 C30 103.4(11) 2_666 2_666
C8 N30 Zn4 124.7(9) 2_666 .
C30 N30 Zn4 130.7(10) 2_666 .
C33 N33 C28 106.3(13) 2_677 .
C25 N34 C34 103.8(13) . .
C21 C30 N30 109.5(13) . 2_666
N32 C31 C24 107.3(11) . .
N33 C33 C29 108.8(14) 2_677 .
C26 C34 N34 107.5(14) . .
N12 Zn1 N11 108.9(4) . .
N12 Zn1 N10 116.0(4) . .
N11 Zn1 N10 109.2(4) . .
N12 Zn1 N4 107.3(4) . .
N11 Zn1 N4 105.7(4) . .
N10 Zn1 N4 109.3(4) . .
N15 Zn2 N6 112.7(5) . .
N15 Zn2 N1 111.0(5) . 1_665
N6 Zn2 N1 113.0(4) . 1_665
N15 Zn2 N32 106.7(4) . 2_677
N6 Zn2 N32 109.3(4) . 2_677
N1 Zn2 N32 103.5(4) 1_665 2_677
N8 Zn3 N2 108.9(4) . .
N8 Zn3 N9 107.7(4) . .
N2 Zn3 N9 103.5(4) . .
N8 Zn3 N3 111.5(4) . 2_666
N2 Zn3 N3 117.4(4) . 2_666
N9 Zn3 N3 107.2(4) . 2_666
N7 Zn4 N5 106.1(5) . .
N7 Zn4 N30 116.6(4) . .
N5 Zn4 N30 114.3(5) . .
N7 Zn4 N16 109.2(4) . .
N5 Zn4 N16 107.3(5) . .
N30 Zn4 N16 103.0(4) . .
C13 N4 C12 105.1(10) . .
C13 N4 Zn1 123.9(9) . .
C12 N4 Zn1 131.1(8) . .
C13 N3 C11 105.0(10) . .
C13 N3 Zn3 121.8(8) . 2_666
C11 N3 Zn3 133.1(9) . 2_666
C3 N1 C10 101.6(10) . .
C3 N1 Zn2 128.9(9) . 1_445
C10 N1 Zn2 129.2(9) . 1_445
C3 N2 C4 104.2(10) . .
C3 N2 Zn3 125.1(9) . .
C4 N2 Zn3 130.6(8) . .
C14 N6 C15 103.0(11) . .
C14 N6 Zn2 132.2(9) . .
C15 N6 Zn2 124.6(9) . .
C25 N5 C26 103.1(13) . .
C25 N5 Zn4 128.5(10) . .
C26 N5 Zn4 126.4(10) . .
C14 N7 C16 102.5(11) . .
C14 N7 Zn4 135.1(9) . .
C16 N7 Zn4 122.2(8) . .

loop_
_geom_bond_atom_site_label_1
_geom_bond_atom_site_label_2
_geom_bond_distance
_geom_bond_site_symmetry_2
N12 C7 1.334(16) .
N12 C19 1.390(16) .
N12 Zn1 1.970(9) .
N8 C5 1.348(15) .
N8 C24 1.354(15) .
N8 Zn3 1.976(10) .
C5 N32 1.321(16) .
N9 C1 1.348(15) .
N9 C2 1.380(15) .
N9 Zn3 1.997(10) .
N11 C21 1.333(16) .
N11 C8 1.356(16) .
N11 Zn1 1.979(10) .
N10 C1 1.319(15) 2_566
N10 C9 1.368(16) .
N10 Zn1 1.991(10) .
C7 N16 1.359(16) .
C3 N2 1.320(15) .
C3 N1 1.342(15) .
C1 N10 1.319(15) 2_566
C4 C10 1.339(18) .
C4 N2 1.361(16) .
N16 C18 1.370(17) .
N16 Zn4 2.012(11) .
C2 C9 1.353(18) 2_566
C9 C2 1.353(18) 2_566
C8 N30 1.322(15) 2_666
C12 C11 1.364(17) .
C12 N4 1.369(16) .
C13 N3 1.345(15) .
C13 N4 1.352(15) .
C11 N3 1.354(15) .
C16 C15 1.332(18) .
C16 N7 1.404(16) .
C14 N6 1.316(16) .
C14 N7 1.340(16) .
C10 N1 1.359(16) .
C15 N6 1.386(16) .
N15 C29 1.361(17) .
N15 C28 1.367(17) 2_677
N15 Zn2 1.947(12) .
C19 C18 1.332(18) .
C21 C30 1.318(19) .
C24 C31 1.375(18) .
C26 C34 1.30(2) .
C26 N5 1.372(19) .
C25 N5 1.303(19) .
C25 N34 1.317(18) .
C28 N33 1.325(18) .
C28 N15 1.367(17) 2_677
C29 C33 1.33(2) .
N32 C31 1.370(15) .
N32 Zn2 2.035(10) 2_677
N30 C8 1.322(15) 2_666
N30 C30 1.371(16) 2_666
N30 Zn4 2.000(10) .
N33 C33 1.309(18) 2_677
N34 C34 1.389(18) .
C30 N30 1.371(16) 2_666
C33 N33 1.309(18) 2_677
Zn1 N4 2.015(10) .
Zn2 N6 1.972(10) .
Zn2 N1 1.996(11) 1_665
Zn2 N32 2.035(10) 2_677
Zn3 N2 1.988(11) .
Zn3 N3 1.997(10) 2_666
Zn4 N7 1.962(10) .
Zn4 N5 1.994(12) .
N3 Zn3 1.997(10) 2_666
N1 Zn2 1.996(10) 1_445
